data_4067841
loop_
_publ_author_name
'Fung, Hong Sang'
'Li, Bao Zhu'
'Chan, Kin Shing'

_publ_section_title
;
 Mild and Selective C(CO)--C(\a) Bond Cleavage of Ketones by Rhodium(III)
 Porphyrins: Scope and Mechanism
;
_journal_issue 2
_journal_name_full Organometallics
_journal_page_first 570
_journal_paper_doi 10.1021/om200788p
_journal_volume 31
_journal_year 2012
_chemical_formula_sum 'C56 H43 N4 O Rh'
_chemical_formula_weight 890.85
_chemical_name_systematic
; 
 ? 
;
_space_group_IT_number 2
_symmetry_cell_setting triclinic
_symmetry_space_group_name_Hall '-P 1'
_symmetry_space_group_name_H-M 'P -1'
_atom_sites_solution_hydrogens geom
_atom_sites_solution_primary direct
_atom_sites_solution_secondary difmap
_audit_creation_method SHELXL-97
_cell_angle_alpha 83.385(3)
_cell_angle_beta 71.674(3)
_cell_angle_gamma 83.365(3)
_cell_formula_units_Z 2
_cell_length_a 12.713(2)
_cell_length_b 13.353(2)
_cell_length_c 15.503(3)
_cell_measurement_reflns_used 35
_cell_measurement_temperature 296(2)
_cell_measurement_theta_max 15
_cell_measurement_theta_min 15
_cell_volume 2472.8(7)
_computing_cell_refinement 'BRUKER KAPPA APEXII DUO DIFFRACTOMETER'
_computing_data_collection 'BRUKER KAPPA APEXII DUO DIFFRACTOMETER'
_computing_data_reduction 'BRUKER KAPPA APEXII DUO DIFFRACTOMETER'
_computing_molecular_graphics 'SIEMENS SHELXTL'
_computing_publication_material 'SIEMENS SHELXTL'
_computing_structure_refinement 'SHELXL-97 (Sheldrick, 2008)'
_computing_structure_solution 'SHELXS-97 (Sheldrick, 2008)'
_diffrn_ambient_temperature 296(2)
_diffrn_measured_fraction_theta_full 0.998
_diffrn_measured_fraction_theta_max 0.998
_diffrn_measurement_device_type 'BRUKER KAPPA APEXII DUO DIFFRACTOMETER'
_diffrn_measurement_method 'PHI & OMEGA SCAN'
_diffrn_radiation_monochromator graphite
_diffrn_radiation_source 'fine-focus sealed tube'
_diffrn_radiation_type MoK\a
_diffrn_radiation_wavelength 0.71073
_diffrn_reflns_av_R_equivalents 0.1378
_diffrn_reflns_av_sigmaI/netI 0.1484
_diffrn_reflns_limit_h_max 15
_diffrn_reflns_limit_h_min -13
_diffrn_reflns_limit_k_max 16
_diffrn_reflns_limit_k_min -16
_diffrn_reflns_limit_l_max 18
_diffrn_reflns_limit_l_min -18
_diffrn_reflns_number 33151
_diffrn_reflns_theta_full 25.25
_diffrn_reflns_theta_max 25.25
_diffrn_reflns_theta_min 1.39
_exptl_absorpt_coefficient_mu 0.386
_exptl_absorpt_correction_T_max 0.7456
_exptl_absorpt_correction_T_min 0.5181
_exptl_absorpt_correction_type multi-scan
_exptl_crystal_colour red
_exptl_crystal_density_diffrn 1.196
_exptl_crystal_density_method 'not measured'
_exptl_crystal_description block
_exptl_crystal_F_000 920
_exptl_crystal_size_max 0.50
_exptl_crystal_size_mid 0.40
_exptl_crystal_size_min 0.30
_refine_diff_density_max 1.077
_refine_diff_density_min -0.715
_refine_diff_density_rms 0.140
_refine_ls_extinction_method none
_refine_ls_goodness_of_fit_ref 1.017
_refine_ls_hydrogen_treatment riding
_refine_ls_matrix_type full
_refine_ls_number_parameters 559
_refine_ls_number_reflns 8927
_refine_ls_number_restraints 6
_refine_ls_restrained_S_all 1.018
_refine_ls_R_factor_all 0.1681
_refine_ls_R_factor_gt 0.0819
_refine_ls_shift/su_max 0.000
_refine_ls_shift/su_mean 0.000
_refine_ls_structure_factor_coef Fsqd
_refine_ls_weighting_details 'calc w=1/[\s^2^(Fo^2^)+(0.1597P)^2^+0.0000P] where P=(Fo^2^+2Fc^2^)/3'
_refine_ls_weighting_scheme calc
_refine_ls_wR_factor_gt 0.2312
_refine_ls_wR_factor_ref 0.2906
_reflns_number_gt 4448
_reflns_number_total 8927
_reflns_threshold_expression >2sigma(I)
_cod_data_source_file om200788p_si_008.cif
_cod_data_source_block HSF132
_cod_depositor_comments
;
The following automatic conversions were performed:

'_symmetry_cell_setting' value 'Triclinic' changed to 'triclinic'
according to /home/saulius/struct/CIF-dictionaries/cif_core.dic
dictionary named 'cif_core.dic' version 2.4.1 from 2010-06-29.

Automatic conversion script
Id: cif_fix_values 1715 2011-07-08 13:25:40Z adriana 
;
_cod_original_cell_volume 2472.9(7)
_cod_original_sg_symbol_H-M P-1
_cod_database_code 4067841

loop_
_symmetry_equiv_pos_as_xyz
'x, y, z'
'-x, -y, -z'

loop_
_atom_site_label
_atom_site_type_symbol
_atom_site_fract_x
_atom_site_fract_y
_atom_site_fract_z
_atom_site_U_iso_or_equiv
_atom_site_adp_type
_atom_site_occupancy
_atom_site_symmetry_multiplicity
_atom_site_calc_flag
_atom_site_refinement_flags
Rh1 Rh 0.78506(6) 0.04676(5) 0.03628(5) 0.0517(3) Uani 1 1 d .
O1 O 0.7158(7) -0.0227(7) -0.1561(6) 0.101(3) Uani 1 1 d .
N1 N 0.8836(5) -0.0770(5) -0.0108(5) 0.0485(17) Uani 1 1 d .
N2 N 0.8576(5) 0.1269(5) -0.0822(5) 0.0496(18) Uani 1 1 d .
N3 N 0.6979(5) 0.1751(5) 0.0863(5) 0.0515(18) Uani 1 1 d .
N4 N 0.7162(6) -0.0326(5) 0.1553(5) 0.0517(18) Uani 1 1 d .
C1 C 0.8889(7) -0.1710(7) 0.0358(6) 0.054(2) Uani 1 1 d .
C2 C 0.9734(8) -0.2353(7) -0.0205(6) 0.064(3) Uani 1 1 d .
H2A H 0.9959 -0.3015 -0.0038 0.076 Uiso 1 1 calc R
C3 C 1.0150(8) -0.1846(7) -0.1013(6) 0.061(2) Uani 1 1 d .
H3A H 1.0705 -0.2090 -0.1512 0.073 Uiso 1 1 calc R
C4 C 0.9587(7) -0.0864(7) -0.0969(5) 0.050(2) Uani 1 1 d .
C5 C 0.9712(7) -0.0108(7) -0.1668(6) 0.053(2) Uani 1 1 d .
C6 C 0.9249(7) 0.0891(7) -0.1606(6) 0.053(2) Uani 1 1 d .
C7 C 0.9450(8) 0.1675(8) -0.2309(6) 0.067(3) Uani 1 1 d .
H7A H 0.9873 0.1608 -0.2913 0.081 Uiso 1 1 calc R
C8 C 0.8938(8) 0.2515(7) -0.1968(6) 0.061(2) Uani 1 1 d .
H8A H 0.8944 0.3150 -0.2286 0.073 Uiso 1 1 calc R
C9 C 0.8379(7) 0.2291(7) -0.1039(6) 0.050(2) Uani 1 1 d .
C10 C 0.7718(7) 0.2972(7) -0.0430(6) 0.053(2) Uani 1 1 d .
C11 C 0.7063(7) 0.2725(7) 0.0444(6) 0.053(2) Uani 1 1 d .
C12 C 0.6337(8) 0.3407(7) 0.1075(7) 0.065(3) Uani 1 1 d .
H12A H 0.6261 0.4108 0.0977 0.078 Uiso 1 1 calc R
C13 C 0.5788(8) 0.2852(8) 0.1830(7) 0.066(3) Uani 1 1 d .
H13A H 0.5253 0.3099 0.2339 0.079 Uiso 1 1 calc R
C14 C 0.6178(7) 0.1810(7) 0.1707(6) 0.054(2) Uani 1 1 d .
C15 C 0.5801(7) 0.0987(7) 0.2331(6) 0.057(2) Uani 1 1 d .
C16 C 0.6253(7) 0.0009(7) 0.2262(6) 0.057(2) Uani 1 1 d .
C17 C 0.5876(8) -0.0836(8) 0.2918(7) 0.073(3) Uani 1 1 d .
H17A H 0.5274 -0.0813 0.3447 0.087 Uiso 1 1 calc R
C18 C 0.6546(8) -0.1651(8) 0.2630(6) 0.068(3) Uani 1 1 d .
H18A H 0.6505 -0.2296 0.2931 0.082 Uiso 1 1 calc R
C19 C 0.7356(8) -0.1359(7) 0.1761(6) 0.059(2) Uani 1 1 d .
C20 C 0.8184(7) -0.2025(7) 0.1230(6) 0.059(2) Uani 1 1 d .
C21 C 1.0351(7) -0.0430(7) -0.2616(6) 0.059(2) Uani 1 1 d .
C22 C 0.9788(10) -0.0710(12) -0.3164(8) 0.118(5) Uani 1 1 d .
H22A H 0.9019 -0.0718 -0.2939 0.141 Uiso 1 1 calc R
C23 C 1.0326(12) -0.0980(12) -0.4038(9) 0.127(6) Uani 1 1 d .
H23A H 0.9911 -0.1098 -0.4409 0.153 Uiso 1 1 calc R
C24 C 1.1482(12) -0.1078(9) -0.4368(7) 0.090(4) Uani 1 1 d .
C25 C 1.2032(11) -0.0771(15) -0.3835(10) 0.138(6) Uani 1 1 d .
H25A H 1.2800 -0.0754 -0.4060 0.165 Uiso 1 1 calc R
C26 C 1.1457(9) -0.0473(13) -0.2935(8) 0.123(6) Uani 1 1 d .
H26A H 1.1860 -0.0310 -0.2571 0.147 Uiso 1 1 calc R
C27 C 1.2124(15) -0.1400(13) -0.5328(9) 0.164(8) Uani 1 1 d .
H27A H 1.2909 -0.1420 -0.5419 0.246 Uiso 1 1 calc R
H27B H 1.1929 -0.0922 -0.5776 0.246 Uiso 1 1 calc R
H27C H 1.1936 -0.2059 -0.5388 0.246 Uiso 1 1 calc R
C31 C 0.7697(7) 0.4087(7) -0.0775(6) 0.056(2) Uani 1 1 d .
C32 C 0.8653(8) 0.4606(7) -0.1004(7) 0.062(2) Uani 1 1 d .
H32A H 0.9319 0.4259 -0.0971 0.075 Uiso 1 1 calc R
C33 C 0.8622(9) 0.5624(8) -0.1278(7) 0.075(3) Uani 1 1 d .
H33A H 0.9271 0.5950 -0.1421 0.089 Uiso 1 1 calc R
C34 C 0.7688(10) 0.6161(8) -0.1345(8) 0.081(3) Uani 1 1 d .
C35 C 0.6736(10) 0.5647(9) -0.1117(8) 0.087(3) Uani 1 1 d .
H35A H 0.6076 0.6002 -0.1155 0.105 Uiso 1 1 calc R
C36 C 0.6733(8) 0.4620(8) -0.0833(8) 0.079(3) Uani 1 1 d .
H36A H 0.6080 0.4298 -0.0683 0.095 Uiso 1 1 calc R
C37 C 0.7667(14) 0.7282(9) -0.1662(11) 0.134(6) Uani 1 1 d .
H37A H 0.8396 0.7506 -0.1789 0.201 Uiso 1 1 calc R
H37B H 0.7148 0.7657 -0.1193 0.201 Uiso 1 1 calc R
H37C H 0.7445 0.7391 -0.2205 0.201 Uiso 1 1 calc R
C41 C 0.4807(8) 0.1207(7) 0.3153(6) 0.060(2) Uani 1 1 d .
C42 C 0.3772(8) 0.1088(10) 0.3147(7) 0.084(3) Uani 1 1 d .
H42A H 0.3666 0.0845 0.2645 0.101 Uiso 1 1 calc R
C43 C 0.2868(9) 0.1326(11) 0.3888(8) 0.102(4) Uani 1 1 d .
H43A H 0.2162 0.1241 0.3864 0.123 Uiso 1 1 calc R
C44 C 0.2951(10) 0.1666(10) 0.4620(8) 0.086(3) Uani 1 1 d .
C45 C 0.3965(14) 0.1797(14) 0.4634(9) 0.137(6) Uani 1 1 d .
H45A H 0.4042 0.2064 0.5137 0.164 Uiso 1 1 calc R
C46 C 0.4915(11) 0.1552(14) 0.3925(9) 0.136(6) Uani 1 1 d .
H46A H 0.5616 0.1618 0.3970 0.163 Uiso 1 1 calc R
C47 C 0.1948(11) 0.1937(13) 0.5437(8) 0.133(6) Uani 1 1 d .
H47A H 0.1280 0.1791 0.5331 0.200 Uiso 1 1 calc R
H47B H 0.1912 0.2644 0.5516 0.200 Uiso 1 1 calc R
H47C H 0.2025 0.1546 0.5977 0.200 Uiso 1 1 calc R
C51 C 0.8269(8) -0.3110(7) 0.1595(7) 0.058(2) Uani 1 1 d .
C52 C 0.8108(8) -0.3865(8) 0.1142(7) 0.069(3) Uani 1 1 d .
H52A H 0.7984 -0.3716 0.0580 0.083 Uiso 1 1 calc R
C53 C 0.8130(9) -0.4822(9) 0.1507(9) 0.082(3) Uani 1 1 d .
H53A H 0.8012 -0.5326 0.1189 0.098 Uiso 1 1 calc R
C54 C 0.8319(9) -0.5097(8) 0.2339(9) 0.078(3) Uani 1 1 d .
C55 C 0.8476(9) -0.4316(9) 0.2765(7) 0.080(3) Uani 1 1 d .
H55A H 0.8596 -0.4457 0.3330 0.096 Uiso 1 1 calc R
C56 C 0.8465(8) -0.3360(8) 0.2410(7) 0.063(3) Uani 1 1 d .
H56A H 0.8594 -0.2856 0.2723 0.075 Uiso 1 1 calc R
C57 C 0.8280(13) -0.6196(9) 0.2756(10) 0.122(5) Uani 1 1 d .
H57A H 0.8424 -0.6240 0.3332 0.184 Uiso 1 1 calc R
H57B H 0.8834 -0.6620 0.2352 0.184 Uiso 1 1 calc R
H57C H 0.7558 -0.6417 0.2846 0.184 Uiso 1 1 calc R
C61 C 0.6674(11) 0.0036(8) -0.0010(6) 0.083(4) Uani 1 1 d .
H61A H 0.6714 -0.0697 0.0071 0.100 Uiso 1 1 calc R
H61B H 0.5972 0.0283 0.0406 0.100 Uiso 1 1 calc R
C62 C 0.6645(9) 0.0339(9) -0.0929(9) 0.082(3) Uani 1 1 d .
C63 C 0.6122(8) 0.1342(8) -0.1214(7) 0.076(3) Uani 1 1 d D
C64 C 0.6412(12) 0.1690(12) -0.2137(8) 0.104(4) Uani 1 1 d D
H64A H 0.6947 0.1302 -0.2552 0.125 Uiso 1 1 calc R
C65 C 0.5946(16) 0.2579(13) -0.2462(13) 0.145(7) Uani 1 1 d D
H65A H 0.6169 0.2798 -0.3079 0.174 Uiso 1 1 calc R
C66 C 0.5141(15) 0.3127(15) -0.1842(11) 0.155(8) Uani 1 1 d D
H66A H 0.4822 0.3742 -0.2030 0.186 Uiso 1 1 calc R
C67 C 0.4804(10) 0.2760(9) -0.0930(11) 0.118(6) Uani 1 1 d D
H67A H 0.4205 0.3109 -0.0533 0.142 Uiso 1 1 calc R
C68 C 0.5315(8) 0.1894(9) -0.0574(8) 0.088(4) Uani 1 1 d D
H68 H 0.5127 0.1702 0.0048 0.106 Uiso 1 1 calc R

loop_
_atom_site_aniso_label
_atom_site_aniso_U_11
_atom_site_aniso_U_22
_atom_site_aniso_U_33
_atom_site_aniso_U_23
_atom_site_aniso_U_13
_atom_site_aniso_U_12
Rh1 0.0483(4) 0.0537(5) 0.0440(5) -0.0141(3) 0.0033(3) -0.0063(3)
O1 0.105(6) 0.108(7) 0.092(6) -0.047(5) -0.021(5) 0.003(5)
N1 0.043(4) 0.056(5) 0.041(4) -0.008(4) -0.005(3) -0.002(3)
N2 0.046(4) 0.046(5) 0.048(4) -0.012(4) 0.002(3) -0.009(3)
N3 0.046(4) 0.055(5) 0.042(4) -0.013(4) 0.004(3) -0.003(3)
N4 0.060(4) 0.049(5) 0.039(4) -0.011(3) -0.003(3) 0.000(3)
C1 0.052(5) 0.058(6) 0.049(6) -0.013(5) -0.007(4) 0.002(4)
C2 0.076(6) 0.056(6) 0.049(6) -0.010(5) -0.010(5) 0.011(5)
C3 0.063(6) 0.070(7) 0.040(6) -0.013(5) -0.003(4) 0.009(5)
C4 0.060(5) 0.055(6) 0.030(5) -0.008(4) -0.003(4) -0.006(4)
C5 0.053(5) 0.063(6) 0.040(5) -0.020(5) -0.002(4) -0.008(4)
C6 0.053(5) 0.049(6) 0.043(5) -0.011(4) 0.011(4) -0.012(4)
C7 0.070(6) 0.074(7) 0.039(5) -0.011(5) 0.014(4) -0.014(5)
C8 0.076(6) 0.050(6) 0.042(5) -0.008(4) 0.004(5) -0.006(5)
C9 0.043(5) 0.059(6) 0.044(5) -0.011(4) 0.000(4) -0.011(4)
C10 0.053(5) 0.047(5) 0.056(6) -0.012(5) -0.009(4) -0.004(4)
C11 0.044(5) 0.051(6) 0.056(6) -0.010(5) -0.001(4) -0.009(4)
C12 0.061(6) 0.048(6) 0.074(7) -0.016(5) 0.000(5) 0.000(4)
C13 0.061(6) 0.068(7) 0.060(6) -0.015(5) -0.004(5) -0.001(5)
C14 0.046(5) 0.059(6) 0.046(5) -0.018(5) 0.003(4) 0.001(4)
C15 0.051(5) 0.067(7) 0.038(5) -0.005(5) 0.006(4) 0.006(5)
C16 0.048(5) 0.065(6) 0.041(5) -0.008(5) 0.009(4) -0.001(4)
C17 0.060(6) 0.073(7) 0.061(7) -0.009(6) 0.014(5) 0.000(5)
C18 0.066(6) 0.070(7) 0.050(6) 0.007(5) 0.005(5) -0.008(5)
C19 0.059(6) 0.060(6) 0.049(6) -0.007(5) -0.004(4) -0.006(5)
C20 0.060(6) 0.066(7) 0.045(5) -0.019(5) -0.003(4) -0.006(5)
C21 0.054(5) 0.059(6) 0.049(6) -0.014(5) 0.008(4) -0.004(4)
C22 0.087(8) 0.205(16) 0.060(8) -0.062(9) 0.013(6) -0.060(9)
C23 0.121(11) 0.195(16) 0.067(8) -0.070(10) 0.006(8) -0.061(11)
C24 0.117(10) 0.082(8) 0.047(7) -0.018(6) 0.014(7) -0.012(7)
C25 0.067(8) 0.24(2) 0.089(10) -0.064(12) 0.013(7) 0.000(10)
C26 0.056(7) 0.238(18) 0.073(8) -0.075(10) 0.003(6) -0.012(8)
C27 0.230(19) 0.146(14) 0.077(10) -0.066(10) 0.035(11) -0.031(13)
C31 0.055(5) 0.049(6) 0.058(6) -0.008(5) -0.009(4) -0.001(4)
C32 0.054(5) 0.060(6) 0.067(6) -0.011(5) -0.007(5) -0.004(5)
C33 0.072(7) 0.059(7) 0.089(8) -0.002(6) -0.019(6) -0.011(5)
C34 0.091(8) 0.058(7) 0.087(9) -0.001(6) -0.019(7) -0.007(6)
C35 0.072(7) 0.077(8) 0.107(10) 0.002(7) -0.031(7) 0.016(6)
C36 0.058(6) 0.061(7) 0.111(9) -0.001(6) -0.019(6) 0.000(5)
C37 0.168(15) 0.065(9) 0.149(14) 0.007(9) -0.023(12) -0.021(9)
C41 0.058(6) 0.066(6) 0.039(5) -0.014(5) 0.006(4) 0.007(5)
C42 0.057(6) 0.137(11) 0.052(6) -0.029(7) -0.001(5) -0.005(6)
C43 0.053(6) 0.174(14) 0.064(8) -0.031(8) 0.007(5) 0.008(7)
C44 0.075(8) 0.105(9) 0.057(7) -0.015(6) 0.005(6) 0.012(7)
C45 0.119(13) 0.217(19) 0.064(9) -0.064(10) -0.004(8) 0.009(12)
C46 0.077(8) 0.26(2) 0.070(9) -0.082(11) -0.010(7) 0.018(10)
C47 0.107(10) 0.181(15) 0.068(8) -0.037(9) 0.029(7) 0.033(10)
C51 0.063(6) 0.052(6) 0.052(6) -0.011(5) -0.009(5) -0.001(4)
C52 0.071(6) 0.062(7) 0.072(7) -0.018(6) -0.016(5) 0.000(5)
C53 0.081(8) 0.070(8) 0.089(9) -0.027(7) -0.009(6) -0.009(6)
C54 0.067(7) 0.065(7) 0.083(9) -0.009(7) 0.005(6) -0.003(5)
C55 0.097(8) 0.075(8) 0.053(6) -0.013(6) -0.003(6) 0.008(6)
C56 0.074(6) 0.056(7) 0.053(6) -0.012(5) -0.010(5) -0.001(5)
C57 0.152(13) 0.055(8) 0.127(12) 0.004(8) -0.002(10) 0.000(8)
C61 0.156(11) 0.056(6) 0.034(6) -0.006(5) -0.026(6) -0.001(6)
C62 0.065(7) 0.078(8) 0.105(10) -0.035(7) -0.017(6) -0.014(6)
C63 0.058(6) 0.082(8) 0.096(9) -0.029(7) -0.024(6) -0.013(6)
C64 0.117(11) 0.129(13) 0.069(9) -0.017(8) -0.028(8) -0.014(9)
C65 0.137(16) 0.151(18) 0.131(16) -0.009(14) -0.031(13) 0.019(13)
C66 0.18(2) 0.150(18) 0.170(19) 0.053(16) -0.118(18) -0.050(16)
C67 0.064(8) 0.090(11) 0.211(19) -0.057(11) -0.048(10) 0.012(7)
C68 0.069(7) 0.090(9) 0.105(10) -0.031(8) -0.014(7) -0.012(6)

loop_
_atom_type_symbol
_atom_type_description
_atom_type_scat_dispersion_real
_atom_type_scat_dispersion_imag
_atom_type_scat_source
C C 0.0033 0.0016 'International Tables Vol C Tables 4.2.6.8 and 6.1.1.4'
H H 0.0000 0.0000 'International Tables Vol C Tables 4.2.6.8 and 6.1.1.4'
N N 0.0061 0.0033 'International Tables Vol C Tables 4.2.6.8 and 6.1.1.4'
O O 0.0106 0.0060 'International Tables Vol C Tables 4.2.6.8 and 6.1.1.4'
Rh Rh -1.1178 0.9187 'International Tables Vol C Tables 4.2.6.8 and 6.1.1.4'

loop_
_geom_angle_atom_site_label_1
_geom_angle_atom_site_label_2
_geom_angle_atom_site_label_3
_geom_angle
C61 Rh1 N4 85.1(4)
C61 Rh1 N1 90.4(4)
N4 Rh1 N1 90.2(3)
C61 Rh1 N2 96.4(3)
N4 Rh1 N2 178.5(3)
N1 Rh1 N2 89.6(3)
C61 Rh1 N3 94.8(4)
N4 Rh1 N3 90.6(3)
N1 Rh1 N3 174.8(3)
N2 Rh1 N3 89.5(3)
C1 N1 C4 105.5(7)
C1 N1 Rh1 127.0(6)
C4 N1 Rh1 127.5(6)
C6 N2 C9 105.8(7)
C6 N2 Rh1 126.7(6)
C9 N2 Rh1 127.0(5)
C11 N3 C14 107.2(7)
C11 N3 Rh1 127.4(5)
C14 N3 Rh1 125.4(6)
C19 N4 C16 106.3(7)
C19 N4 Rh1 126.7(6)
C16 N4 Rh1 126.1(6)
N1 C1 C20 126.7(8)
N1 C1 C2 109.0(8)
C20 C1 C2 124.3(9)
C3 C2 C1 108.4(9)
C2 C3 C4 107.2(8)
C5 C4 N1 123.4(8)
C5 C4 C3 126.7(8)
N1 C4 C3 109.8(8)
C4 C5 C6 126.9(8)
C4 C5 C21 115.7(8)
C6 C5 C21 117.3(8)
N2 C6 C5 124.4(8)
N2 C6 C7 109.2(8)
C5 C6 C7 126.3(8)
C8 C7 C6 108.2(8)
C7 C8 C9 108.2(9)
N2 C9 C10 124.9(8)
N2 C9 C8 108.5(7)
C10 C9 C8 126.5(9)
C11 C10 C9 125.9(8)
C11 C10 C31 117.1(8)
C9 C10 C31 117.0(8)
C10 C11 N3 124.7(8)
C10 C11 C12 127.1(9)
N3 C11 C12 108.2(8)
C13 C12 C11 108.1(9)
C12 C13 C14 107.6(8)
N3 C14 C15 125.6(8)
N3 C14 C13 108.8(8)
C15 C14 C13 125.6(8)
C16 C15 C14 125.7(8)
C16 C15 C41 117.6(8)
C14 C15 C41 116.8(8)
C15 C16 N4 125.2(8)
C15 C16 C17 125.5(8)
N4 C16 C17 109.3(8)
C18 C17 C16 107.7(8)
C17 C18 C19 108.2(9)
N4 C19 C20 126.6(8)
N4 C19 C18 108.4(8)
C20 C19 C18 124.9(9)
C19 C20 C1 122.1(9)
C19 C20 C51 117.9(8)
C1 C20 C51 119.9(8)
C26 C21 C22 117.8(9)
C26 C21 C5 122.1(9)
C22 C21 C5 120.0(8)
C21 C22 C23 122.3(11)
C22 C23 C24 120.6(12)
C25 C24 C23 116.5(10)
C25 C24 C27 120.3(13)
C23 C24 C27 122.8(14)
C24 C25 C26 121.6(12)
C21 C26 C25 120.6(11)
C36 C31 C32 118.0(9)
C36 C31 C10 121.1(8)
C32 C31 C10 120.8(8)
C33 C32 C31 120.8(9)
C34 C33 C32 122.2(10)
C33 C34 C35 117.0(10)
C33 C34 C37 121.8(11)
C35 C34 C37 121.1(11)
C34 C35 C36 122.4(10)
C31 C36 C35 119.5(10)
C42 C41 C46 117.4(9)
C42 C41 C15 120.5(9)
C46 C41 C15 122.1(10)
C41 C42 C43 120.1(10)
C44 C43 C42 123.5(12)
C43 C44 C45 117.2(11)
C43 C44 C47 123.5(13)
C45 C44 C47 119.3(13)
C44 C45 C46 122.6(13)
C41 C46 C45 119.2(13)
C56 C51 C52 118.3(10)
C56 C51 C20 120.5(9)
C52 C51 C20 121.2(9)
C53 C52 C51 119.9(11)
C52 C53 C54 123.0(11)
C55 C54 C53 115.0(11)
C55 C54 C57 123.6(12)
C53 C54 C57 121.3(12)
C56 C55 C54 122.9(11)
C55 C56 C51 120.9(10)
C62 C61 Rh1 118.3(8)
O1 C62 C61 119.3(11)
O1 C62 C63 116.5(11)
C61 C62 C63 124.0(10)
C68 C63 C64 120.0(12)
C68 C63 C62 120.6(11)
C64 C63 C62 119.3(11)
C65 C64 C63 123.3(15)
C66 C65 C64 117.4(18)
C65 C66 C67 119.6(17)
C66 C67 C68 123.8(14)
C63 C68 C67 115.5(11)

loop_
_geom_bond_atom_site_label_1
_geom_bond_atom_site_label_2
_geom_bond_distance
Rh1 C61 1.929(12)
Rh1 N4 2.011(7)
Rh1 N1 2.014(7)
Rh1 N2 2.020(7)
Rh1 N3 2.023(7)
O1 C62 1.269(12)
N1 C1 1.379(11)
N1 C4 1.385(10)
N2 C6 1.361(10)
N2 C9 1.381(11)
N3 C11 1.384(11)
N3 C14 1.387(10)
N4 C19 1.391(11)
N4 C16 1.392(10)
C1 C20 1.415(12)
C1 C2 1.423(12)
C2 C3 1.333(13)
C3 C4 1.417(12)
C4 C5 1.378(12)
C5 C6 1.395(12)
C5 C21 1.522(11)
C6 C7 1.405(13)
C7 C8 1.309(13)
C8 C9 1.406(12)
C9 C10 1.395(12)
C10 C11 1.375(12)
C10 C31 1.523(12)
C11 C12 1.443(12)
C12 C13 1.346(13)
C13 C14 1.436(12)
C14 C15 1.399(12)
C15 C16 1.367(12)
C15 C41 1.516(11)
C16 C17 1.446(13)
C17 C18 1.330(13)
C18 C19 1.459(12)
C19 C20 1.408(12)
C20 C51 1.498(13)
C21 C26 1.332(14)
C21 C22 1.377(14)
C22 C23 1.380(15)
C23 C24 1.392(17)
C24 C25 1.359(17)
C24 C27 1.540(15)
C25 C26 1.436(16)
C31 C36 1.366(13)
C31 C32 1.397(12)
C32 C33 1.377(13)
C33 C34 1.341(14)
C34 C35 1.389(15)
C34 C37 1.520(16)
C35 C36 1.392(14)
C41 C42 1.346(13)
C41 C46 1.381(14)
C42 C43 1.382(13)
C43 C44 1.309(16)
C44 C45 1.327(18)
C44 C47 1.531(14)
C45 C46 1.390(17)
C51 C56 1.361(13)
C51 C52 1.362(13)
C52 C53 1.337(14)
C53 C54 1.385(15)
C54 C55 1.362(15)
C54 C57 1.535(15)
C55 C56 1.331(13)
C61 C62 1.446(15)
C62 C63 1.508(15)
C63 C68 1.391(8)
C63 C64 1.397(9)
C64 C65 1.380(9)
C65 C66 1.371(9)
C66 C67 1.390(9)
C67 C68 1.404(9)
